data_4107361
loop_
_publ_author_name
'Ya-Ching Yang'
'Sue-Lein Wang'

_publ_section_title
;
 Intrinsic Yellow Light Phosphor: An Organic-Inorganic Hybrid Gallium
 Oxalatophosphate with Hexameric Octahedral Ga6(OH)4O26 Cluster
;
_journal_name_full 'Journal of the American Chemical Society'
_journal_page_first 1146
_journal_page_last 1147
_journal_paper_doi 10.1021/ja7101423
_journal_volume 130
_journal_year 2008
_chemical_formula_moiety '2(C13 H16 N2) Ga10 8(P O4) (H P O4) 4(O H) 2(C2 O4) 3(H2 O)'
_chemical_formula_sum 'C30 H43 Ga10 N4 O51 P9'
_chemical_formula_weight 2251.61
_chemical_name_common NTHU6
_space_group_IT_number 12
_symmetry_cell_setting monoclinic
_symmetry_space_group_name_Hall '-C 2y'
_symmetry_space_group_name_H-M 'C 1 2/m 1'
_atom_sites_solution_primary direct
_atom_sites_solution_secondary difmap
_audit_creation_method SHELXL-97
_cell_angle_alpha 90.00
_cell_angle_beta 132.192(4)
_cell_angle_gamma 90.00
_cell_formula_units_Z 4
_cell_length_a 23.048(3)
_cell_length_b 24.649(3)
_cell_length_c 17.081(3)
_cell_measurement_reflns_used 1749
_cell_measurement_temperature 295(2)
_cell_measurement_theta_max 25
_cell_measurement_theta_min 2.5
_cell_volume 7189.6(19)
_computing_cell_refinement 'Bruker APEX 2'
_computing_data_collection 'Bruker APEX 2'
_computing_data_reduction 'Bruker SHELXTL'
_computing_molecular_graphics 'Bruker SHELXTL'
_computing_publication_material 'Bruker SHELXTL'
_computing_structure_refinement 'SHELXL-97 (Sheldrick, 1997)'
_computing_structure_solution 'SHELXS-97 (Sheldrick, 1990)'
_diffrn_ambient_temperature 295(2)
_diffrn_measured_fraction_theta_full 0.940
_diffrn_measured_fraction_theta_max 0.940
_diffrn_measurement_device_type 'CCD area detector'
_diffrn_measurement_method 'phi and omega scans'
_diffrn_radiation_monochromator graphite
_diffrn_radiation_source 'fine-focus sealed tube'
_diffrn_radiation_type MoK\a
_diffrn_radiation_wavelength 0.71073
_diffrn_reflns_av_R_equivalents 0.1552
_diffrn_reflns_av_sigmaI/netI 0.1955
_diffrn_reflns_limit_h_max 28
_diffrn_reflns_limit_h_min -28
_diffrn_reflns_limit_k_max 31
_diffrn_reflns_limit_k_min -31
_diffrn_reflns_limit_l_max 17
_diffrn_reflns_limit_l_min -21
_diffrn_reflns_number 33555
_diffrn_reflns_theta_full 26.88
_diffrn_reflns_theta_max 26.88
_diffrn_reflns_theta_min 1.45
_exptl_absorpt_coefficient_mu 3.994
_exptl_absorpt_correction_T_max 0.959
_exptl_absorpt_correction_T_min 0.883
_exptl_absorpt_correction_type empirical
_exptl_crystal_colour yellow
_exptl_crystal_density_diffrn 2.080
_exptl_crystal_description acicular
_exptl_crystal_F_000 4416
_exptl_crystal_size_max 0.20
_exptl_crystal_size_mid 0.01
_exptl_crystal_size_min 0.01
_refine_diff_density_max 2.937
_refine_diff_density_min -1.903
_refine_diff_density_rms 0.572
_refine_ls_extinction_coef 0.0037(2)
_refine_ls_extinction_expression Fc^*^=kFc[1+0.001xFc^2^\l^3^/sin(2\q)]^-1/4^
_refine_ls_extinction_method SHELXL
_refine_ls_goodness_of_fit_ref 0.997
_refine_ls_hydrogen_treatment none
_refine_ls_matrix_type full
_refine_ls_number_parameters 337
_refine_ls_number_reflns 7478
_refine_ls_number_restraints 0
_refine_ls_restrained_S_all 0.997
_refine_ls_R_factor_all 0.1477
_refine_ls_R_factor_gt 0.0788
_refine_ls_shift/su_max 0.000
_refine_ls_shift/su_mean 0.000
_refine_ls_structure_factor_coef Fsqd
_refine_ls_weighting_details 'calc w=1/[\s^2^(Fo^2^)+(0.1215P)^2^+0.0000P] where P=(Fo^2^+2Fc^2^)/3'
_refine_ls_weighting_scheme calc
_refine_ls_wR_factor_gt 0.2099
_refine_ls_wR_factor_ref 0.2493
_reflns_number_gt 3945
_reflns_number_total 7478
_reflns_threshold_expression >2sigma(I)
_cod_data_source_file ja7101423-file004.cif
_cod_data_source_block NTHU-6
_cod_original_cell_volume 7189.8(18)
_cod_database_code 4107361

loop_
_symmetry_equiv_pos_as_xyz
'x, y, z'
'-x, y, -z'
'x+1/2, y+1/2, z'
'-x+1/2, y+1/2, -z'
'-x, -y, -z'
'x, -y, z'
'-x+1/2, -y+1/2, -z'
'x+1/2, -y+1/2, z'

loop_
_atom_site_label
_atom_site_type_symbol
_atom_site_fract_x
_atom_site_fract_y
_atom_site_fract_z
_atom_site_U_iso_or_equiv
_atom_site_adp_type
_atom_site_occupancy
_atom_site_symmetry_multiplicity
_atom_site_calc_flag
_atom_site_refinement_flags
Ga1 Ga -0.88888(13) 1.39035(7) -1.54953(17) 0.0213(5) Uani 1 1 d .
Ga2 Ga -0.61739(13) 1.22534(8) -1.21136(15) 0.0233(5) Uani 1 1 d .
Ga3 Ga -0.79010(13) 1.26906(8) -1.45361(16) 0.0241(5) Uani 1 1 d .
Ga4 Ga -0.66435(15) 1.38278(8) -1.6201(2) 0.0341(6) Uani 1 1 d .
Ga5 Ga -0.4247(5) 1.2412(3) -1.3385(7) 0.0217(12) Uani 0.603(14) 1 d P
Ga5' Ga -0.4094(8) 1.2291(5) -1.3082(9) 0.0217(12) Uani 0.397(14) 1 d P
P1 P -0.7763(3) 1.35418(18) -1.5874(4) 0.0226(11) Uani 1 1 d .
P2 P -1.0000 1.3558(3) -1.5000 0.0205(14) Uani 1 2 d S
P3 P -0.7733(3) 1.21742(19) -1.2635(4) 0.0262(11) Uani 1 1 d .
P4 P -0.5408(3) 1.21629(19) -1.3101(4) 0.0239(11) Uani 1 1 d .
P5 P -0.5000 1.3338(3) -1.5000 0.043(2) Uani 1 2 d S
P6 P -0.6256(8) 1.5000 -1.6119(11) 0.069(3) Uani 1 2 d S
O1 O -0.8116(8) 1.3944(4) -1.5596(10) 0.028(3) Uani 1 1 d .
O2 O -0.7011(8) 1.3809(5) -1.5550(11) 0.031(3) Uani 1 1 d .
O3 O -0.7526(7) 1.3011(4) -1.5233(9) 0.022(3) Uani 1 1 d .
O4 O -0.8326(7) 1.3400(4) -1.7024(9) 0.023(3) Uani 1 1 d .
O5 O -0.9660(7) 1.3925(5) -1.5337(10) 0.026(3) Uani 1 1 d .
O6 O -1.0634(8) 1.3202(5) -1.5898(11) 0.039(4) Uani 1 1 d .
O7 O -0.6852(8) 1.2317(5) -1.1816(9) 0.031(3) Uani 1 1 d .
O8 O -0.8144(8) 1.2501(6) -1.2339(10) 0.032(3) Uani 1 1 d .
O9 O -0.8138(8) 1.2296(5) -1.3786(10) 0.028(3) Uani 1 1 d .
O10 O -0.7861(8) 1.1560(5) -1.2600(10) 0.031(3) Uani 1 1 d .
O11 O -0.5373(7) 1.2296(5) -1.2192(9) 0.021(3) Uani 1 1 d .
O12 O -0.5478(7) 1.1570(5) -1.3345(10) 0.031(3) Uani 1 1 d .
O13 O -0.4621(8) 1.2370(6) -1.2700(10) 0.037(4) Uani 1 1 d .
O14 O -0.6061(8) 1.2468(5) -1.4085(10) 0.029(3) Uani 1 1 d .
O15 O -0.8260(7) 1.3382(5) -1.4395(10) 0.024(3) Uani 1 1 d .
O16 O -0.8329(7) 1.4539(5) -1.4428(10) 0.027(3) Uani 1 1 d .
O17 O -0.5486(7) 1.2819(4) -1.0895(9) 0.024(3) Uani 1 1 d .
O18 O -0.5498(8) 1.1749(5) -1.0863(9) 0.031(3) Uani 1 1 d .
O19 O -0.6767(8) 1.2797(5) -1.3185(11) 0.034(3) Uani 1 1 d .
O20 O -0.9457(7) 1.4548(4) -1.6500(9) 0.023(3) Uani 1 1 d .
O21 O -0.4595(10) 1.2985(6) -1.3993(13) 0.055(5) Uani 1 1 d .
O22 O -0.5613(9) 1.3721(6) -1.5167(14) 0.060(5) Uani 1 1 d .
O23 O -0.6797(11) 1.4500(6) -1.6708(15) 0.066(5) Uani 1 1 d .
O24 O -0.580(3) 1.5000 -1.499(3) 0.133(17) Uani 1 2 d S
O25 O -0.569(2) 1.5000 -1.636(3) 0.110(12) Uani 1 2 d S
C1 C -0.5000 1.2601(11) -1.0000 0.030(6) Uani 1 2 d S
C2 C -0.5000 1.1980(11) -1.0000 0.025(6) Uani 1 2 d S
C3 C -0.9204(13) 1.5000 -1.6043(19) 0.015(5) Uani 1 2 d S
C4 C -0.8589(16) 1.5000 -1.489(2) 0.031(6) Uani 1 2 d S

loop_
_atom_site_aniso_label
_atom_site_aniso_U_11
_atom_site_aniso_U_22
_atom_site_aniso_U_33
_atom_site_aniso_U_23
_atom_site_aniso_U_13
_atom_site_aniso_U_12
Ga1 0.0263(12) 0.0143(9) 0.0260(10) 0.0014(9) 0.0186(10) 0.0013(9)
Ga2 0.0261(12) 0.0210(10) 0.0200(9) 0.0017(9) 0.0144(9) 0.0032(9)
Ga3 0.0265(13) 0.0215(10) 0.0223(10) 0.0018(9) 0.0156(10) 0.0034(9)
Ga4 0.0442(16) 0.0175(10) 0.0586(15) -0.0008(10) 0.0419(14) 0.0000(10)
Ga5 0.022(3) 0.032(4) 0.011(4) 0.003(2) 0.011(3) -0.002(2)
Ga5' 0.022(3) 0.032(4) 0.011(4) 0.003(2) 0.011(3) -0.002(2)
P1 0.027(3) 0.014(2) 0.025(2) 0.0008(18) 0.017(2) 0.001(2)
P2 0.024(4) 0.017(3) 0.030(3) 0.000 0.022(3) 0.000
P3 0.032(3) 0.020(2) 0.027(2) 0.005(2) 0.020(2) 0.007(2)
P4 0.025(3) 0.022(2) 0.025(2) 0.000(2) 0.017(2) 0.001(2)
P5 0.040(5) 0.035(4) 0.077(6) 0.000 0.048(5) 0.000
P6 0.107(10) 0.019(4) 0.117(10) 0.000 0.090(9) 0.000
O1 0.044(9) 0.012(6) 0.033(7) -0.003(6) 0.028(7) 0.003(6)
O2 0.024(8) 0.020(6) 0.045(8) 0.004(6) 0.022(7) 0.001(6)
O3 0.024(7) 0.012(6) 0.033(7) -0.001(5) 0.021(6) 0.001(5)
O4 0.026(7) 0.017(6) 0.021(6) 0.005(5) 0.014(6) 0.003(5)
O5 0.025(7) 0.019(6) 0.036(8) 0.007(6) 0.021(7) 0.005(6)
O6 0.046(9) 0.030(8) 0.065(10) -0.021(7) 0.047(9) -0.012(7)
O7 0.038(8) 0.031(8) 0.019(6) 0.007(6) 0.018(6) 0.010(6)
O8 0.040(9) 0.026(7) 0.032(7) -0.002(6) 0.025(7) 0.006(6)
O9 0.039(8) 0.021(6) 0.032(7) 0.008(6) 0.028(7) 0.007(6)
O10 0.052(9) 0.013(6) 0.050(8) 0.004(6) 0.043(8) -0.001(6)
O11 0.022(7) 0.027(7) 0.022(6) 0.009(6) 0.017(6) 0.009(6)
O12 0.024(8) 0.030(7) 0.031(7) -0.007(6) 0.016(7) -0.006(6)
O13 0.028(8) 0.060(11) 0.019(7) -0.002(7) 0.015(6) -0.006(7)
O14 0.042(9) 0.009(6) 0.027(7) 0.001(5) 0.020(7) 0.004(5)
O15 0.015(7) 0.018(6) 0.033(7) 0.003(5) 0.014(6) 0.006(5)
O16 0.027(8) 0.014(6) 0.029(7) 0.000(5) 0.015(7) -0.007(5)
O17 0.031(8) 0.016(6) 0.018(6) 0.002(5) 0.013(6) 0.002(5)
O18 0.031(8) 0.034(8) 0.024(6) -0.008(6) 0.016(7) -0.003(6)
O19 0.039(9) 0.014(6) 0.044(8) 0.004(6) 0.026(7) 0.007(6)
O20 0.030(8) 0.014(6) 0.027(7) -0.001(5) 0.020(6) -0.001(5)
O21 0.065(12) 0.042(10) 0.062(11) 0.001(8) 0.044(10) -0.004(9)
O22 0.049(11) 0.033(9) 0.095(14) -0.023(9) 0.047(11) 0.000(7)
O23 0.088(15) 0.026(8) 0.084(13) 0.007(8) 0.058(12) 0.000(9)
O24 0.25(5) 0.037(17) 0.09(2) 0.000 0.11(3) 0.000
O25 0.14(3) 0.07(2) 0.19(4) 0.000 0.14(3) 0.000
C1 0.026(16) 0.037(16) 0.041(16) 0.000 0.028(14) 0.000
C2 0.030(16) 0.032(15) 0.026(13) 0.000 0.024(13) 0.000
C3 0.007(12) 0.008(10) 0.024(12) 0.000 0.008(11) 0.000
C4 0.031(17) 0.027(15) 0.041(16) 0.000 0.027(15) 0.000

loop_
_atom_type_symbol
_atom_type_description
_atom_type_scat_dispersion_real
_atom_type_scat_dispersion_imag
_atom_type_scat_source
C C 0.0033 0.0016 'International Tables Vol C Tables 4.2.6.8 and 6.1.1.4'
H H 0.0000 0.0000 'International Tables Vol C Tables 4.2.6.8 and 6.1.1.4'
N N 0.0061 0.0033 'International Tables Vol C Tables 4.2.6.8 and 6.1.1.4'
O O 0.0106 0.0060 'International Tables Vol C Tables 4.2.6.8 and 6.1.1.4'
P P 0.1023 0.0942 'International Tables Vol C Tables 4.2.6.8 and 6.1.1.4'
Ga Ga 0.2307 1.6083 'International Tables Vol C Tables 4.2.6.8 and 6.1.1.4'

loop_
_geom_angle_atom_site_label_1
_geom_angle_atom_site_label_2
_geom_angle_atom_site_label_3
_geom_angle
_geom_angle_site_symmetry_1
_geom_angle_site_symmetry_3
O12 Ga1 O15 99.1(5) 7_372 .
O12 Ga1 O1 92.8(6) 7_372 .
O15 Ga1 O1 89.2(5) . .
O12 Ga1 O5 91.5(6) 7_372 .
O15 Ga1 O5 92.3(5) . .
O1 Ga1 O5 175.1(5) . .
O12 Ga1 O20 89.5(5) 7_372 .
O15 Ga1 O20 171.3(5) . .
O1 Ga1 O20 89.7(5) . .
O5 Ga1 O20 88.0(5) . .
O12 Ga1 O16 169.1(5) 7_372 .
O15 Ga1 O16 91.7(5) . .
O1 Ga1 O16 88.4(5) . .
O5 Ga1 O16 86.9(5) . .
O20 Ga1 O16 79.6(4) . .
O19 Ga2 O11 89.8(6) . .
O19 Ga2 O7 90.6(6) . .
O11 Ga2 O7 168.7(5) . .
O19 Ga2 O4 100.1(5) . 7_372
O11 Ga2 O4 95.7(5) . 7_372
O7 Ga2 O4 95.3(5) . 7_372
O19 Ga2 O18 173.5(5) . .
O11 Ga2 O18 90.8(5) . .
O7 Ga2 O18 87.5(5) . .
O4 Ga2 O18 86.3(5) 7_372 .
O19 Ga2 O17 93.6(5) . .
O11 Ga2 O17 85.0(5) . .
O7 Ga2 O17 83.8(5) . .
O4 Ga2 O17 166.3(4) 7_372 .
O18 Ga2 O17 80.0(5) . .
O9 Ga3 O14 92.0(5) . 7_372
O9 Ga3 O15 91.4(5) . .
O14 Ga3 O15 92.6(5) 7_372 .
O9 Ga3 O19 91.9(6) . .
O14 Ga3 O19 172.0(6) 7_372 .
O15 Ga3 O19 94.3(5) . .
O9 Ga3 O3 171.1(5) . .
O14 Ga3 O3 91.7(5) 7_372 .
O15 Ga3 O3 96.5(5) . .
O19 Ga3 O3 83.5(5) . .
O9 Ga3 O3 94.8(5) . 7_372
O14 Ga3 O3 87.7(5) 7_372 7_372
O15 Ga3 O3 173.7(5) . 7_372
O19 Ga3 O3 85.0(5) . 7_372
O3 Ga3 O3 77.2(5) . 7_372
O22 Ga4 O23 108.3(8) . .
O22 Ga4 O2 104.6(8) . .
O23 Ga4 O2 107.6(7) . .
O22 Ga4 O10 116.7(7) . 7_372
O23 Ga4 O10 99.9(7) . 7_372
O2 Ga4 O10 119.1(6) . 7_372
O21 Ga5 O6 120.2(9) . 7_372
O21 Ga5 O13 102.3(9) . .
O6 Ga5 O13 116.4(8) 7_372 .
O21 Ga5 O8 106.3(8) . 8_575
O6 Ga5 O8 103.0(8) 7_372 8_575
O13 Ga5 O8 107.8(7) . 8_575
O8 Ga5' O13 123.9(10) 8_575 .
O8 Ga5' O6 110.4(10) 8_575 7_372
O13 Ga5' O6 123.3(10) . 7_372
O8 Ga5' O21 95.7(9) 8_575 .
O13 Ga5' O21 90.7(9) . .
O6 Ga5' O21 99.8(8) 7_372 .
O4 P1 O1 112.4(7) . .
O4 P1 O3 108.2(7) . .
O1 P1 O3 109.4(7) . .
O4 P1 O2 109.9(8) . .
O1 P1 O2 107.9(7) . .
O3 P1 O2 109.0(7) . .
O6 P2 O6 108.4(12) . 2_352
O6 P2 O5 109.5(7) . 2_352
O6 P2 O5 110.7(7) 2_352 2_352
O6 P2 O5 110.7(7) . .
O6 P2 O5 109.5(7) 2_352 .
O5 P2 O5 108.0(10) 2_352 .
O9 P3 O7 114.4(8) . .
O9 P3 O10 105.7(7) . .
O7 P3 O10 110.8(8) . .
O9 P3 O8 109.5(7) . .
O7 P3 O8 107.7(8) . .
O10 P3 O8 108.6(8) . .
O12 P4 O14 109.7(7) . .
O12 P4 O13 108.8(8) . .
O14 P4 O13 109.2(8) . .
O12 P4 O11 114.4(7) . .
O14 P4 O11 110.9(7) . .
O13 P4 O11 103.6(7) . .
O22 P5 O22 105.4(14) . 2_452
O22 P5 O21 109.8(9) . 2_452
O22 P5 O21 109.7(10) 2_452 2_452
O22 P5 O21 109.7(10) . .
O22 P5 O21 109.8(9) 2_452 .
O21 P5 O21 112.2(13) 2_452 .
O24 P6 O23 114.3(13) . .
O24 P6 O23 114.3(13) . 6_585
O23 P6 O23 105.4(16) . 6_585
O24 P6 O25 111(2) . .
O23 P6 O25 105.7(13) . .
O23 P6 O25 105.7(12) 6_585 .
P1 O1 Ga1 135.4(8) . .
P1 O2 Ga4 131.5(9) . .
P1 O3 Ga3 130.7(7) . .
P1 O3 Ga3 122.3(7) . 7_372
Ga3 O3 Ga3 102.8(5) . 7_372
P1 O4 Ga2 137.3(7) . 7_372
P2 O5 Ga1 140.2(8) . .
P2 O6 Ga5 139.9(9) . 7_372
P2 O6 Ga5' 145.7(10) . 7_372
Ga5 O6 Ga5' 15.1(3) 7_372 7_372
P3 O7 Ga2 122.9(7) . .
P3 O8 Ga5' 131.7(9) . 8_475
P3 O8 Ga5 118.2(8) . 8_475
Ga5' O8 Ga5 14.4(4) 8_475 8_475
P3 O9 Ga3 137.5(9) . .
P3 O10 Ga4 117.7(8) . 7_372
P4 O11 Ga2 130.7(8) . .
P4 O12 Ga1 139.6(8) . 7_372
P4 O13 Ga5' 135.4(10) . .
P4 O13 Ga5 130.2(9) . .
Ga5' O13 Ga5 15.0(4) . .
P4 O14 Ga3 137.7(8) . 7_372
Ga1 O15 Ga3 124.3(7) . .
C4 O16 Ga1 112.0(14) . .
C1 O17 Ga2 112.7(14) . .
C2 O18 Ga2 114.5(14) . .
Ga2 O19 Ga3 123.0(7) . .
C3 O20 Ga1 113.5(12) . .
P5 O21 Ga5 150.5(12) . .
P5 O21 Ga5' 155.6(11) . .
Ga5 O21 Ga5' 5.4(6) . .
P5 O22 Ga4 135.2(10) . .
P6 O23 Ga4 127.6(12) . .
O17 C1 O17 129(3) 2_453 .
O17 C1 C2 115.3(13) 2_453 .
O17 C1 C2 115.3(13) . .
O18 C2 O18 125(3) . 2_453
O18 C2 C1 117.3(13) . .
O18 C2 C1 117.3(13) 2_453 .
O20 C3 O20 125(2) . 6_585
O20 C3 C4 117.6(11) . .
O20 C3 C4 117.6(11) 6_585 .
O16 C4 O16 126(3) 6_585 .
O16 C4 C3 117.1(13) 6_585 .
O16 C4 C3 117.1(13) . .

loop_
_geom_bond_atom_site_label_1
_geom_bond_atom_site_label_2
_geom_bond_distance
_geom_bond_site_symmetry_2
Ga1 O12 1.880(12) 7_372
Ga1 O15 1.904(12) .
Ga1 O1 1.905(13) .
Ga1 O5 1.970(12) .
Ga1 O20 2.041(12) .
Ga1 O16 2.069(12) .
Ga2 O19 1.911(13) .
Ga2 O11 1.942(12) .
Ga2 O7 1.948(14) .
Ga2 O4 1.952(12) 7_372
Ga2 O18 2.016(13) .
Ga2 O17 2.087(11) .
Ga3 O9 1.957(13) .
Ga3 O14 1.964(13) 7_372
Ga3 O15 1.980(11) .
Ga3 O19 2.031(14) .
Ga3 O3 2.040(12) .
Ga3 O3 2.154(11) 7_372
Ga4 O22 1.788(16) .
Ga4 O23 1.792(15) .
Ga4 O2 1.794(14) .
Ga4 O10 1.809(13) 7_372
Ga5 O21 1.611(18) .
Ga5 O6 1.849(15) 7_372
Ga5 O13 1.864(16) .
Ga5 O8 1.897(16) 8_575
Ga5' O8 1.714(19) 8_575
Ga5' O13 1.73(2) .
Ga5' O6 1.856(18) 7_372
Ga5' O21 2.07(2) .
P1 O4 1.497(12) .
P1 O1 1.544(13) .
P1 O3 1.552(12) .
P1 O2 1.567(13) .
P2 O6 1.499(14) .
P2 O6 1.499(14) 2_352
P2 O5 1.539(13) 2_352
P2 O5 1.539(13) .
P3 O9 1.538(13) .
P3 O7 1.545(15) .
P3 O10 1.550(12) .
P3 O8 1.563(14) .
P4 O12 1.497(13) .
P4 O14 1.502(13) .
P4 O13 1.534(15) .
P4 O11 1.535(13) .
P5 O22 1.557(16) .
P5 O22 1.557(16) 2_452
P5 O21 1.559(17) 2_452
P5 O21 1.559(17) .
P6 O24 1.46(3) .
P6 O23 1.549(18) .
P6 O23 1.549(18) 6_585
P6 O25 1.62(3) .
O3 Ga3 2.154(11) 7_372
O4 Ga2 1.952(12) 7_372
O6 Ga5 1.849(15) 7_372
O6 Ga5' 1.856(18) 7_372
O8 Ga5' 1.714(19) 8_475
O8 Ga5 1.897(16) 8_475
O10 Ga4 1.809(13) 7_372
O12 Ga1 1.880(12) 7_372
O14 Ga3 1.964(13) 7_372
O16 C4 1.278(17) .
O17 C1 1.258(16) .
O18 C2 1.242(16) .
O20 C3 1.257(15) .
C1 O17 1.258(16) 2_453
C1 C2 1.53(4) .
C2 O18 1.242(16) 2_453
C3 O20 1.257(15) 6_585
C3 C4 1.47(3) .
C4 O16 1.278(17) 6_585
